data_7052994
loop_
_publ_author_name
'Lang, Thomas'
'Graf, Ernest'
'Kyritsakas, Nathalie'
'Hosseini, Mir Wais'

_publ_section_title
;
 Zinc-- and palladium--porphyrin based turnstiles
;
_journal_issue 1
_journal_name_full 'New Journal of Chemistry'
_journal_page_first 112
_journal_paper_doi 10.1039/c2nj40657h
_journal_volume 37
_journal_year 2013
_chemical_formula_moiety '2(C69 H65 N7 O11 Zn, 0.5(C H2 Cl2), 0.5(H2 O)'
_chemical_formula_sum 'C138.5 H131 Cl N14 O23 Zn2'
_chemical_formula_weight 2525.81
_chemical_name_systematic
;

?

;
_space_group_IT_number 2
_symmetry_cell_setting triclinic
_symmetry_space_group_name_Hall '-P 1'
_symmetry_space_group_name_H-M 'P -1'
_atom_sites_solution_hydrogens geom
_atom_sites_solution_primary direct
_atom_sites_solution_secondary difmap
_audit_creation_method SHELXL-97
_cell_angle_alpha 86.083(3)
_cell_angle_beta 67.796(2)
_cell_angle_gamma 77.863(3)
_cell_formula_units_Z 1
_cell_length_a 13.5277(4)
_cell_length_b 15.3111(7)
_cell_length_c 17.7296(5)
_cell_measurement_reflns_used 2596
_cell_measurement_temperature 173(2)
_cell_measurement_theta_max 27.00
_cell_measurement_theta_min 2.00
_cell_volume 3323.7(2)
_computing_cell_refinement 'Bruker SMART'
_computing_data_collection 'Bruker SMART'
_computing_data_reduction 'Bruker SAINT'
_computing_molecular_graphics 'Bruker SHELXTL'
_computing_publication_material 'Bruker SHELXTL'
_computing_structure_refinement 'SHELXL-97 (Sheldrick, 1997)'
_computing_structure_solution 'SHELXS-97 (Sheldrick, 1990)'
_diffrn_ambient_temperature 173(2)
_diffrn_measured_fraction_theta_full 0.959
_diffrn_measured_fraction_theta_max 0.959
_diffrn_measurement_device_type 'CCD area detector'
_diffrn_measurement_method 'phi and omega scans'
_diffrn_radiation_monochromator graphite
_diffrn_radiation_source 'fine-focus sealed tube'
_diffrn_radiation_type MoK\a
_diffrn_radiation_wavelength 0.71073
_diffrn_reflns_av_R_equivalents 0.0240
_diffrn_reflns_av_sigmaI/netI 0.0426
_diffrn_reflns_limit_h_max 16
_diffrn_reflns_limit_h_min -17
_diffrn_reflns_limit_k_max 12
_diffrn_reflns_limit_k_min -19
_diffrn_reflns_limit_l_max 23
_diffrn_reflns_limit_l_min -23
_diffrn_reflns_number 34801
_diffrn_reflns_theta_full 27.53
_diffrn_reflns_theta_max 27.53
_diffrn_reflns_theta_min 1.36
_exptl_absorpt_coefficient_mu 0.454
_exptl_absorpt_correction_T_max 0.9813
_exptl_absorpt_correction_T_min 0.9721
_exptl_absorpt_correction_type multi-scan
_exptl_absorpt_process_details sadabs
_exptl_crystal_colour purple
_exptl_crystal_density_diffrn 1.262
_exptl_crystal_density_meas ?
_exptl_crystal_density_method 'not measured'
_exptl_crystal_description needdle
_exptl_crystal_F_000 1321
_exptl_crystal_size_max 0.06
_exptl_crystal_size_mid 0.04
_exptl_crystal_size_min 0.04
_refine_diff_density_max 1.421
_refine_diff_density_min -1.360
_refine_diff_density_rms 0.151
_refine_ls_extinction_method none
_refine_ls_goodness_of_fit_ref 1.063
_refine_ls_hydrogen_treatment mixed
_refine_ls_matrix_type full
_refine_ls_number_parameters 804
_refine_ls_number_reflns 14673
_refine_ls_number_restraints 35
_refine_ls_restrained_S_all 1.101
_refine_ls_R_factor_all 0.0969
_refine_ls_R_factor_gt 0.0782
_refine_ls_shift/su_max 0.015
_refine_ls_shift/su_mean 0.000
_refine_ls_structure_factor_coef Fsqd
_refine_ls_weighting_details 'calc w=1/[\s^2^(Fo^2^)+(0.1694P)^2^+3.2679P] where P=(Fo^2^+2Fc^2^)/3'
_refine_ls_weighting_scheme calc
_refine_ls_wR_factor_gt 0.2357
_refine_ls_wR_factor_ref 0.2528
_reflns_number_gt 11540
_reflns_number_total 14673
_reflns_threshold_expression >2sigma(I)
_cod_data_source_file c2nj40657h.txt
_cod_data_source_block e1761a
_cod_depositor_comments
;
The following automatic conversions were performed:

'_symmetry_cell_setting' value 'Triclinic' changed to 'triclinic'
according to /home/saulius/struct/CIF-dictionaries/cif_core.dic
dictionary named 'cif_core.dic' version 2.4.2 from 2011-04-26.

Automatic conversion script
Id: cif_fix_values 1891 2012-01-12 08:04:46Z andrius 

The following automatic conversions were performed:

'_exptl_crystal_density_meas' value 'none' was changed to '?' - the
value is perceived as not measured.

Automatic conversion script
Id: cif_fix_values 3008 2015-01-20 13:52:24Z robertas 
;
_cod_original_sg_symbol_H-M P-1
_cod_original_formula_sum 'C138.50 H131 Cl N14 O23 Zn2'
_cod_database_code 7052994

loop_
_symmetry_equiv_pos_as_xyz
'x, y, z'
'-x, -y, -z'

loop_
_atom_site_label
_atom_site_type_symbol
_atom_site_fract_x
_atom_site_fract_y
_atom_site_fract_z
_atom_site_U_iso_or_equiv
_atom_site_adp_type
_atom_site_occupancy
_atom_site_symmetry_multiplicity
_atom_site_calc_flag
_atom_site_refinement_flags
_atom_site_disorder_assembly
_atom_site_disorder_group
O13 O 0.3452(9) 0.0435(11) 0.4812(8) 0.126(5) Uani 0.50 1 d P . .
Zn1 Zn 0.70585(3) 0.47066(3) 0.72823(2) 0.02149(15) Uani 1 1 d . . .
N1 N 0.7513(2) 0.35005(19) 0.77874(17) 0.0243(6) Uani 1 1 d . . .
C1 C 0.8512(3) 0.3152(2) 0.7826(2) 0.0243(7) Uani 1 1 d . . .
C2 C 0.8458(3) 0.2341(3) 0.8291(2) 0.0311(8) Uani 1 1 d . . .
H2 H 0.9039 0.1970 0.8408 0.037 Uiso 1 1 calc R . .
C3 C 0.7432(3) 0.2207(3) 0.8530(2) 0.0315(8) Uani 1 1 d . . .
H3 H 0.7153 0.1727 0.8851 0.038 Uiso 1 1 calc R . .
C4 C 0.6837(3) 0.2926(2) 0.8209(2) 0.0256(7) Uani 1 1 d . . .
C5 C 0.5751(3) 0.3017(2) 0.8296(2) 0.0260(7) Uani 1 1 d . . .
C6 C 0.5191(3) 0.3666(2) 0.7930(2) 0.0260(7) Uani 1 1 d . . .
C7 C 0.4088(3) 0.3707(3) 0.7977(2) 0.0314(8) Uani 1 1 d . . .
H7 H 0.3607 0.3330 0.8286 0.038 Uiso 1 1 calc R . .
C8 C 0.3878(3) 0.4385(3) 0.7494(2) 0.0329(8) Uani 1 1 d . . .
H8 H 0.3218 0.4573 0.7401 0.040 Uiso 1 1 calc R . .
C9 C 0.4837(3) 0.4770(2) 0.7145(2) 0.0267(7) Uani 1 1 d . . .
N2 N 0.5619(2) 0.4332(2) 0.74280(17) 0.0252(6) Uani 1 1 d . . .
C10 C 0.4955(3) 0.5471(2) 0.6590(2) 0.0269(7) Uani 1 1 d . . .
C11 C 0.5881(3) 0.5860(2) 0.6256(2) 0.0263(7) Uani 1 1 d . . .
C12 C 0.6019(3) 0.6550(3) 0.5640(2) 0.0319(8) Uani 1 1 d . . .
H12 H 0.5509 0.6817 0.5401 0.038 Uiso 1 1 calc R . .
C13 C 0.7006(3) 0.6736(3) 0.5474(2) 0.0310(8) Uani 1 1 d . . .
H13 H 0.7321 0.7164 0.5096 0.037 Uiso 1 1 calc R . .
C14 C 0.7503(3) 0.6171(2) 0.5972(2) 0.0252(7) Uani 1 1 d . . .
N3 N 0.6803(2) 0.5641(2) 0.64394(17) 0.0240(6) Uani 1 1 d . . .
C15 C 0.8564(3) 0.6128(2) 0.59354(19) 0.0227(7) Uani 1 1 d . . .
C16 C 0.9121(3) 0.5472(2) 0.63047(19) 0.0226(7) Uani 1 1 d . . .
C17 C 1.0248(3) 0.5382(3) 0.6210(2) 0.0271(7) Uani 1 1 d . . .
H17 H 1.0722 0.5772 0.5920 0.032 Uiso 1 1 calc R . .
C18 C 1.0498(3) 0.4641(3) 0.6612(2) 0.0277(7) Uani 1 1 d . . .
H18 H 1.1186 0.4406 0.6650 0.033 Uiso 1 1 calc R . .
C19 C 0.9530(3) 0.4272(2) 0.69725(19) 0.0232(7) Uani 1 1 d . . .
N4 N 0.8696(2) 0.47960(19) 0.67827(16) 0.0215(6) Uani 1 1 d . . .
C20 C 0.9458(3) 0.3499(2) 0.7447(2) 0.0234(7) Uani 1 1 d . . .
C21 C 0.5152(3) 0.2316(2) 0.8784(2) 0.0268(7) Uani 1 1 d . . .
C22 C 0.4419(4) 0.2503(3) 0.9576(3) 0.0475(12) Uani 1 1 d . . .
H22 H 0.4297 0.3074 0.9813 0.057 Uiso 1 1 calc R . .
C23 C 0.3861(4) 0.1853(3) 1.0028(3) 0.0525(13) Uani 1 1 d . . .
H23 H 0.3361 0.1980 1.0572 0.063 Uiso 1 1 calc R . .
C24 C 0.4035(3) 0.1030(3) 0.9685(2) 0.0342(9) Uani 1 1 d . . .
C25 C 0.4730(4) 0.0850(3) 0.8886(3) 0.0447(11) Uani 1 1 d . . .
H25 H 0.4830 0.0288 0.8643 0.054 Uiso 1 1 calc R . .
C26 C 0.5280(4) 0.1499(3) 0.8443(3) 0.0445(11) Uani 1 1 d . . .
H26 H 0.5757 0.1376 0.7893 0.053 Uiso 1 1 calc R . .
C27 C 0.3463(4) 0.0362(3) 1.0159(3) 0.0447(11) Uani 1 1 d . . .
N5 N 0.3015(4) -0.0162(3) 1.0548(3) 0.0668(14) Uani 1 1 d . . .
C28 C 0.4043(3) 0.5830(3) 0.6304(2) 0.0282(7) Uani 1 1 d . . .
C29 C 0.3481(3) 0.6703(3) 0.6498(2) 0.0322(8) Uani 1 1 d . . .
H29 H 0.3649 0.7050 0.6841 0.039 Uiso 1 1 calc R . .
C30 C 0.2680(3) 0.7076(3) 0.6199(3) 0.0339(8) Uani 1 1 d . . .
C31 C 0.2422(3) 0.6590(3) 0.5702(3) 0.0373(9) Uani 1 1 d . . .
H31 H 0.1878 0.6848 0.5492 0.045 Uiso 1 1 calc R . .
C32 C 0.2979(3) 0.5703(3) 0.5511(2) 0.0375(9) Uani 1 1 d . . .
H32 H 0.2809 0.5359 0.5167 0.045 Uiso 1 1 calc R . .
C33 C 0.3774(3) 0.5320(3) 0.5816(2) 0.0329(8) Uani 1 1 d . . .
H33 H 0.4133 0.4714 0.5692 0.039 Uiso 1 1 calc R . .
O1 O 0.2207(2) 0.7953(2) 0.6431(2) 0.0476(8) Uani 1 1 d . . .
C34 C 0.1336(4) 0.8368(4) 0.6188(4) 0.0558(13) Uani 1 1 d . . .
H34A H 0.0743 0.8025 0.6392 0.067 Uiso 1 1 calc R . .
H34B H 0.1591 0.8385 0.5586 0.067 Uiso 1 1 calc R . .
C35 C 0.0929(5) 0.9294(4) 0.6533(4) 0.0605(14) Uani 1 1 d . . .
H35A H 0.1539 0.9615 0.6382 0.073 Uiso 1 1 calc R . .
H35B H 0.0383 0.9626 0.6317 0.073 Uiso 1 1 calc R . .
O2 O 0.0448(3) 0.9229(2) 0.7393(2) 0.0527(8) Uani 1 1 d . . .
C36 C -0.0001(4) 1.0069(3) 0.7782(4) 0.0574(13) Uani 1 1 d . . .
H36A H -0.0655 1.0354 0.7665 0.069 Uiso 1 1 calc R . .
H36B H 0.0537 1.0463 0.7584 0.069 Uiso 1 1 calc R . .
C37 C -0.0303(4) 0.9921(3) 0.8683(4) 0.0594(14) Uani 1 1 d D . .
H37A H -0.0727 1.0486 0.8980 0.071 Uiso 1 1 calc R . .
H37B H -0.0772 0.9471 0.8859 0.071 Uiso 1 1 calc R . .
O3 O 0.0629(3) 0.9625(2) 0.8890(3) 0.0638(10) Uani 1 1 d D . .
C38 C 0.1015(8) 1.0436(7) 0.8949(9) 0.0799(16) Uani 0.621(8) 1 d PD B 1
H38A H 0.0469 1.0820 0.9407 0.096 Uiso 0.621(8) 1 calc PR B 1
H38B H 0.1141 1.0780 0.8439 0.096 Uiso 0.621(8) 1 calc PR B 1
C39 C 0.2041(7) 1.0143(7) 0.9088(7) 0.0799(16) Uani 0.621(8) 1 d PD B 1
H39A H 0.2180 1.0629 0.9351 0.096 Uiso 0.621(8) 1 calc PR B 1
H39B H 0.1997 0.9618 0.9449 0.096 Uiso 0.621(8) 1 calc PR B 1
O4 O 0.2908(6) 0.9912(5) 0.8305(5) 0.0799(16) Uani 0.621(8) 1 d PD B 1
C40 C 0.3101(7) 0.9034(7) 0.8015(7) 0.0799(16) Uani 0.621(8) 1 d PD B 1
H40A H 0.2459 0.8942 0.7912 0.096 Uiso 0.621(8) 1 calc PR B 1
H40B H 0.3209 0.8603 0.8433 0.096 Uiso 0.621(8) 1 calc PR B 1
C41 C 0.4141(8) 0.8861(9) 0.7204(7) 0.0799(16) Uani 0.621(8) 1 d PD B 1
H41A H 0.4209 0.8276 0.6964 0.096 Uiso 0.621(8) 1 calc PR B 1
H41B H 0.4069 0.9330 0.6805 0.096 Uiso 0.621(8) 1 calc PR B 1
O5 O 0.5115(6) 0.8868(5) 0.7378(6) 0.0799(16) Uani 0.621(8) 1 d PD B 1
C42 C 0.5546(4) 0.7955(4) 0.7643(4) 0.0675(16) Uani 1 1 d D . .
C43 C 0.6568(4) 0.8047(3) 0.7729(3) 0.0452(11) Uani 1 1 d D B .
C44 C 0.6922(5) 0.8871(3) 0.7600(3) 0.0592(15) Uani 1 1 d . . .
H44 H 0.6497 0.9392 0.7470 0.071 Uiso 1 1 calc R B .
C45 C 0.7899(5) 0.8900(4) 0.7667(3) 0.0570(13) Uani 1 1 d . B .
H45 H 0.8158 0.9443 0.7587 0.068 Uiso 1 1 calc R . .
C46 C 0.8473(5) 0.8146(3) 0.7847(3) 0.0522(12) Uani 1 1 d . . .
H46 H 0.9142 0.8150 0.7904 0.063 Uiso 1 1 calc R B .
C47 C 0.8083(3) 0.7359(3) 0.7951(2) 0.0359(9) Uani 1 1 d . B .
N7 N 0.7141(3) 0.7303(2) 0.78942(19) 0.0346(7) Uani 1 1 d . . .
C48 C 0.8726(4) 0.6504(3) 0.8143(2) 0.0417(10) Uani 1 1 d . . .
H48A H 0.8912 0.6049 0.7715 0.050 Uiso 1 1 calc R B .
H48B H 0.9412 0.6612 0.8163 0.050 Uiso 1 1 calc R . .
O6 O 0.8082(2) 0.61931(19) 0.89125(16) 0.0370(6) Uani 1 1 d . B .
C49 C 0.8624(4) 0.5342(3) 0.9083(3) 0.0443(10) Uani 1 1 d . . .
H49A H 0.9303 0.5400 0.9147 0.053 Uiso 1 1 calc R B .
H49B H 0.8818 0.4921 0.8626 0.053 Uiso 1 1 calc R . .
C50 C 0.7885(4) 0.4994(3) 0.9847(3) 0.0475(11) Uani 1 1 d . B .
H50A H 0.8283 0.4447 1.0017 0.057 Uiso 1 1 calc R . .
H50B H 0.7618 0.5447 1.0289 0.057 Uiso 1 1 calc R . .
O7 O 0.6991(3) 0.4798(2) 0.9699(2) 0.0538(9) Uani 1 1 d . . .
C51 C 0.6220(4) 0.4448(4) 1.0384(3) 0.0589(14) Uani 1 1 d . B .
H51A H 0.5524 0.4529 1.0300 0.071 Uiso 1 1 calc R . .
H51B H 0.6082 0.4797 1.0876 0.071 Uiso 1 1 calc R . .
C52 C 0.6576(5) 0.3487(4) 1.0532(4) 0.0625(14) Uani 1 1 d . . .
H52A H 0.5953 0.3264 1.0943 0.075 Uiso 1 1 calc R B .
H52B H 0.6803 0.3143 1.0021 0.075 Uiso 1 1 calc R . .
O8 O 0.7426(4) 0.3342(5) 1.0802(4) 0.0625(14) Uani 1 1 d D B .
C53 C 0.7830(6) 0.2726(7) 1.1157(6) 0.0625(14) Uani 1 1 d D . .
H53A H 0.8077 0.2195 1.0796 0.075 Uiso 1 1 calc R B .
H53B H 0.7220 0.2598 1.1648 0.075 Uiso 1 1 calc R . .
C54 C 0.8676(6) 0.2752(7) 1.1413(6) 0.0625(14) Uani 1 1 d . B .
H54A H 0.8976 0.2134 1.1533 0.075 Uiso 1 1 calc R . .
H54B H 0.8371 0.3100 1.1929 0.075 Uiso 1 1 calc R . .
O9 O 0.9552(3) 0.3127(2) 1.0851(2) 0.0518(8) Uani 1 1 d . . .
C55 C 1.0238(4) 0.2559(3) 1.0197(3) 0.0471(11) Uani 1 1 d . B .
H55A H 0.9830 0.2430 0.9872 0.057 Uiso 1 1 calc R . .
H55B H 1.0546 0.1988 1.0397 0.057 Uiso 1 1 calc R . .
C56 C 1.1136(4) 0.3032(3) 0.9686(3) 0.0426(10) Uani 1 1 d . . .
H56A H 1.0811 0.3613 0.9511 0.051 Uiso 1 1 calc R B .
H56B H 1.1535 0.3155 1.0021 0.051 Uiso 1 1 calc R . .
O10 O 1.1888(2) 0.2522(2) 0.89801(18) 0.0440(7) Uani 1 1 d . B .
C57 C 1.1637(3) 0.2554(3) 0.8297(2) 0.0325(8) Uani 1 1 d . . .
C58 C 1.0659(3) 0.3009(3) 0.8245(2) 0.0287(8) Uani 1 1 d . B .
H58 H 1.0108 0.3331 0.8704 0.034 Uiso 1 1 calc R . .
C59 C 1.0491(3) 0.2992(2) 0.7516(2) 0.0249(7) Uani 1 1 d . . .
C60 C 1.1294(3) 0.2518(3) 0.6855(2) 0.0377(9) Uani 1 1 d . B .
H60 H 1.1180 0.2498 0.6360 0.045 Uiso 1 1 calc R . .
C61 C 1.2268(3) 0.2068(3) 0.6913(3) 0.0455(11) Uani 1 1 d . . .
H61 H 1.2817 0.1743 0.6455 0.055 Uiso 1 1 calc R B .
C62 C 1.2446(3) 0.2090(3) 0.7627(3) 0.0411(10) Uani 1 1 d . B .
H62 H 1.3119 0.1789 0.7660 0.049 Uiso 1 1 calc R . .
C63 C 0.9162(3) 0.6825(2) 0.5448(2) 0.0243(7) Uani 1 1 d . . .
C64 C 1.0128(3) 0.6596(2) 0.4777(2) 0.0251(7) Uani 1 1 d . B .
H64 H 1.0402 0.5986 0.4614 0.030 Uiso 1 1 calc R . .
C65 C 1.0701(3) 0.7235(3) 0.4341(2) 0.0287(8) Uani 1 1 d . . .
H65 H 1.1363 0.7067 0.3886 0.034 Uiso 1 1 calc R B .
C66 C 1.0293(3) 0.8126(3) 0.4577(2) 0.0312(8) Uani 1 1 d . B .
C67 C 0.9320(3) 0.8377(3) 0.5239(3) 0.0371(9) Uani 1 1 d . . .
H67 H 0.9043 0.8988 0.5398 0.044 Uiso 1 1 calc R B .
C68 C 0.8762(3) 0.7722(3) 0.5665(2) 0.0329(8) Uani 1 1 d . B .
H68 H 0.8093 0.7891 0.6112 0.039 Uiso 1 1 calc R . .
C69 C 1.0897(4) 0.8802(3) 0.4148(3) 0.0419(10) Uani 1 1 d . . .
N6 N 1.1370(4) 0.9341(3) 0.3820(3) 0.0620(13) Uani 1 1 d . B .
O11 O 0.6509(2) 0.55726(18) 0.83048(15) 0.0303(6) Uani 1 1 d D . .
H11 H 0.6450 0.5268 0.8727 0.046 Uiso 1 1 calc RD B 4
Cl2 Cl 0.4573(15) -0.2395(17) 0.4005(9) 0.278(11) Uani 0.25 1 d PD . .
Cl1 Cl 0.3900(14) -0.0781(18) 0.4461(9) 0.278(11) Uani 0.25 1 d PD . .
C71 C 0.360(4) -0.156(2) 0.394(3) 0.278(11) Uani 0.25 1 d PD . .
H71A H 0.2861 -0.1686 0.4221 0.333 Uiso 0.25 1 calc PR . .
H71B H 0.3711 -0.1390 0.3365 0.333 Uiso 0.25 1 calc PR . .
C38A C 0.1329(10) 1.0206(11) 0.9010(10) 0.078(2) Uani 0.379(8) 1 d PD B 2
H38C H 0.1141 1.0307 0.9597 0.094 Uiso 0.379(8) 1 calc PR B 2
H38D H 0.1221 1.0792 0.8749 0.094 Uiso 0.379(8) 1 calc PR B 2
C39A C 0.2572(14) 0.9680(14) 0.8592(8) 0.078(2) Uani 0.379(8) 1 d PD B 2
H39C H 0.3091 0.9966 0.8709 0.094 Uiso 0.379(8) 1 calc PR B 2
H39D H 0.2671 0.9041 0.8741 0.094 Uiso 0.379(8) 1 calc PR B 2
O4A O 0.2639(9) 0.9823(8) 0.7677(6) 0.078(2) Uani 0.379(8) 1 d PD B 2
O5A O 0.4756(10) 0.8693(9) 0.7695(8) 0.078(2) Uani 0.379(8) 1 d PD B 2
C40A C 0.3695(12) 0.9743(10) 0.7065(9) 0.078(2) Uani 0.379(8) 1 d PD B 2
H40C H 0.4083 1.0157 0.7194 0.094 Uiso 0.379(8) 1 calc PR B 2
H40D H 0.3629 0.9922 0.6536 0.094 Uiso 0.379(8) 1 calc PR B 2
C41A C 0.4368(15) 0.8788(13) 0.6987(10) 0.078(2) Uani 0.379(8) 1 d PD B 2
H41C H 0.3914 0.8345 0.7025 0.094 Uiso 0.379(8) 1 calc PR B 2
H41D H 0.4995 0.8701 0.6460 0.094 Uiso 0.379(8) 1 calc PR B 2
H11A H 0.658(4) 0.6112(15) 0.825(2) 0.039 Uiso 1 1 d D C 4

loop_
_atom_site_aniso_label
_atom_site_aniso_U_11
_atom_site_aniso_U_22
_atom_site_aniso_U_33
_atom_site_aniso_U_23
_atom_site_aniso_U_13
_atom_site_aniso_U_12
O13 0.066(6) 0.177(13) 0.120(10) 0.021(9) -0.034(7) 0.002(7)
Zn1 0.0178(2) 0.0220(2) 0.0245(2) 0.00437(15) -0.00746(15) -0.00566(15)
N1 0.0223(13) 0.0220(15) 0.0287(14) 0.0043(11) -0.0094(11) -0.0060(11)
C1 0.0228(16) 0.0231(18) 0.0258(15) 0.0022(13) -0.0088(13) -0.0033(13)
C2 0.0309(18) 0.0259(19) 0.0365(18) 0.0079(15) -0.0136(15) -0.0062(15)
C3 0.0310(18) 0.0250(19) 0.0392(19) 0.0105(15) -0.0139(15) -0.0090(15)
C4 0.0244(16) 0.0237(18) 0.0266(15) 0.0039(13) -0.0071(13) -0.0062(13)
C5 0.0252(16) 0.0254(18) 0.0274(16) 0.0026(13) -0.0072(13) -0.0106(14)
C6 0.0225(16) 0.0249(18) 0.0307(16) 0.0011(14) -0.0085(13) -0.0083(14)
C7 0.0230(16) 0.032(2) 0.0400(19) 0.0061(15) -0.0108(15) -0.0121(15)
C8 0.0223(17) 0.039(2) 0.042(2) 0.0060(16) -0.0143(15) -0.0114(15)
C9 0.0235(16) 0.0257(18) 0.0319(17) 0.0005(14) -0.0111(14) -0.0056(14)
N2 0.0226(13) 0.0251(16) 0.0293(14) 0.0037(11) -0.0106(11) -0.0070(12)
C10 0.0222(16) 0.0262(19) 0.0319(17) 0.0002(14) -0.0107(13) -0.0027(14)
C11 0.0239(16) 0.0267(19) 0.0302(16) 0.0035(14) -0.0123(13) -0.0056(14)
C12 0.0293(18) 0.036(2) 0.0333(18) 0.0099(15) -0.0160(15) -0.0066(15)
C13 0.0283(17) 0.034(2) 0.0327(17) 0.0125(15) -0.0130(15) -0.0099(15)
C14 0.0237(16) 0.0250(18) 0.0251(15) 0.0032(13) -0.0074(13) -0.0054(13)
N3 0.0206(13) 0.0245(15) 0.0282(14) 0.0034(11) -0.0101(11) -0.0066(11)
C15 0.0236(15) 0.0224(17) 0.0220(14) 0.0022(12) -0.0072(12) -0.0075(13)
C16 0.0206(15) 0.0239(17) 0.0234(15) 0.0020(13) -0.0069(12) -0.0075(13)
C17 0.0215(16) 0.032(2) 0.0288(16) 0.0078(14) -0.0093(13) -0.0109(14)
C18 0.0194(15) 0.034(2) 0.0315(17) 0.0048(14) -0.0101(13) -0.0083(14)
C19 0.0206(15) 0.0268(18) 0.0231(14) 0.0015(13) -0.0087(12) -0.0060(13)
N4 0.0174(12) 0.0218(15) 0.0245(13) 0.0031(11) -0.0073(10) -0.0043(11)
C20 0.0218(15) 0.0236(18) 0.0252(15) 0.0021(13) -0.0098(12) -0.0042(13)
C21 0.0238(16) 0.0276(19) 0.0303(17) 0.0064(14) -0.0099(14) -0.0098(14)
C22 0.063(3) 0.039(2) 0.033(2) -0.0030(17) 0.000(2) -0.025(2)
C23 0.065(3) 0.048(3) 0.033(2) 0.0050(19) 0.004(2) -0.028(2)
C24 0.0265(17) 0.036(2) 0.041(2) 0.0157(17) -0.0128(15) -0.0132(16)
C25 0.050(2) 0.033(2) 0.046(2) 0.0004(18) -0.006(2) -0.021(2)
C26 0.051(2) 0.036(2) 0.037(2) -0.0031(17) 0.0019(18) -0.020(2)
C27 0.036(2) 0.041(3) 0.058(3) 0.019(2) -0.0169(19) -0.0167(19)
N5 0.053(2) 0.058(3) 0.083(3) 0.034(2) -0.016(2) -0.028(2)
C28 0.0222(16) 0.033(2) 0.0322(17) 0.0063(14) -0.0130(14) -0.0074(14)
C29 0.0277(18) 0.032(2) 0.042(2) -0.0004(16) -0.0186(16) -0.0059(15)
C30 0.0246(17) 0.032(2) 0.046(2) 0.0025(16) -0.0150(16) -0.0040(15)
C31 0.0254(18) 0.046(2) 0.045(2) 0.0068(18) -0.0189(16) -0.0074(17)
C32 0.0278(18) 0.050(3) 0.041(2) -0.0040(18) -0.0169(16) -0.0104(17)
C33 0.0249(17) 0.032(2) 0.041(2) -0.0026(16) -0.0118(15) -0.0051(15)
O1 0.0379(16) 0.0332(17) 0.078(2) -0.0024(15) -0.0343(16) 0.0035(13)
C34 0.041(2) 0.055(3) 0.072(3) 0.003(2) -0.032(2) 0.010(2)
C35 0.053(3) 0.045(3) 0.077(4) 0.002(3) -0.030(3) 0.014(2)
O2 0.0439(17) 0.0326(17) 0.076(2) 0.0024(15) -0.0195(17) -0.0011(14)
C36 0.044(3) 0.036(3) 0.082(4) 0.000(2) -0.016(2) 0.000(2)
C37 0.043(3) 0.032(3) 0.086(4) 0.002(2) -0.010(2) 0.000(2)
O3 0.064(2) 0.047(2) 0.076(3) -0.0036(18) -0.018(2) -0.0146(18)
C38 0.068(2) 0.063(2) 0.126(4) 0.008(2) -0.051(2) -0.0218(19)
C39 0.068(2) 0.063(2) 0.126(4) 0.008(2) -0.051(2) -0.0218(19)
O4 0.068(2) 0.063(2) 0.126(4) 0.008(2) -0.051(2) -0.0218(19)
C40 0.068(2) 0.063(2) 0.126(4) 0.008(2) -0.051(2) -0.0218(19)
C41 0.068(2) 0.063(2) 0.126(4) 0.008(2) -0.051(2) -0.0218(19)
O5 0.068(2) 0.063(2) 0.126(4) 0.008(2) -0.051(2) -0.0218(19)
C42 0.052(3) 0.067(4) 0.073(4) 0.013(3) -0.019(3) -0.002(3)
C43 0.045(2) 0.043(3) 0.0327(19) -0.0003(18) -0.0029(18) 0.0004(19)
C44 0.085(4) 0.029(2) 0.038(2) 0.0013(18) -0.004(2) 0.006(2)
C45 0.066(3) 0.048(3) 0.055(3) 0.004(2) -0.014(3) -0.027(3)
C46 0.063(3) 0.049(3) 0.044(2) 0.004(2) -0.010(2) -0.029(2)
C47 0.040(2) 0.037(2) 0.0275(17) -0.0015(15) -0.0046(15) -0.0168(18)
N7 0.0369(17) 0.0325(18) 0.0304(15) 0.0013(13) -0.0073(13) -0.0088(14)
C48 0.040(2) 0.055(3) 0.0311(19) -0.0021(18) -0.0110(17) -0.013(2)
O6 0.0400(15) 0.0383(16) 0.0302(13) -0.0010(11) -0.0103(11) -0.0075(12)
C49 0.051(3) 0.036(2) 0.046(2) -0.0013(18) -0.020(2) -0.003(2)
C50 0.062(3) 0.045(3) 0.047(2) 0.009(2) -0.033(2) -0.016(2)
O7 0.068(2) 0.059(2) 0.0513(18) 0.0216(16) -0.0359(17) -0.0288(18)
C51 0.048(3) 0.070(4) 0.055(3) 0.018(3) -0.019(2) -0.011(2)
C52 0.062(3) 0.065(4) 0.059(3) 0.016(3) -0.016(3) -0.026(3)
O8 0.062(3) 0.065(4) 0.059(3) 0.016(3) -0.016(3) -0.026(3)
C53 0.062(3) 0.065(4) 0.059(3) 0.016(3) -0.016(3) -0.026(3)
C54 0.062(3) 0.065(4) 0.059(3) 0.016(3) -0.016(3) -0.026(3)
O9 0.0526(19) 0.056(2) 0.0455(17) -0.0007(15) -0.0177(15) -0.0092(16)
C55 0.064(3) 0.044(3) 0.037(2) 0.0046(18) -0.022(2) -0.014(2)
C56 0.051(2) 0.049(3) 0.040(2) 0.0046(19) -0.0285(19) -0.014(2)
O10 0.0393(16) 0.057(2) 0.0420(15) 0.0043(14) -0.0266(13) -0.0036(14)
C57 0.0286(18) 0.038(2) 0.0358(18) 0.0088(16) -0.0184(15) -0.0082(16)
C58 0.0254(16) 0.030(2) 0.0296(16) 0.0050(14) -0.0098(14) -0.0044(14)
C59 0.0216(15) 0.0233(18) 0.0308(16) 0.0045(13) -0.0115(13) -0.0041(13)
C60 0.0302(19) 0.049(3) 0.0319(18) -0.0003(17) -0.0127(15) -0.0014(17)
C61 0.029(2) 0.060(3) 0.039(2) -0.007(2) -0.0115(17) 0.0087(19)
C62 0.0242(18) 0.049(3) 0.049(2) 0.0042(19) -0.0168(17) 0.0020(17)
C63 0.0240(16) 0.0269(19) 0.0249(15) 0.0048(13) -0.0112(13) -0.0088(14)
C64 0.0282(17) 0.0252(18) 0.0236(15) 0.0022(13) -0.0106(13) -0.0078(14)
C65 0.0258(17) 0.036(2) 0.0249(15) 0.0060(14) -0.0088(13) -0.0115(15)
C66 0.0339(19) 0.031(2) 0.0364(18) 0.0152(16) -0.0201(16) -0.0152(16)
C67 0.040(2) 0.0221(19) 0.048(2) 0.0049(16) -0.0158(18) -0.0062(16)
C68 0.0300(18) 0.027(2) 0.0361(19) 0.0016(15) -0.0072(15) -0.0046(15)
C69 0.040(2) 0.037(2) 0.056(2) 0.023(2) -0.025(2) -0.0167(19)
N6 0.055(3) 0.049(3) 0.089(3) 0.035(2) -0.031(2) -0.028(2)
O11 0.0321(13) 0.0287(14) 0.0301(12) 0.0024(10) -0.0101(11) -0.0092(11)
Cl2 0.207(13) 0.58(3) 0.120(7) 0.031(12) -0.057(8) -0.253(19)
Cl1 0.207(13) 0.58(3) 0.120(7) 0.031(12) -0.057(8) -0.253(19)
C71 0.207(13) 0.58(3) 0.120(7) 0.031(12) -0.057(8) -0.253(19)
C38A 0.081(5) 0.072(5) 0.078(4) -0.004(3) -0.031(3) -0.002(3)
C39A 0.081(5) 0.072(5) 0.078(4) -0.004(3) -0.031(3) -0.002(3)
O4A 0.081(5) 0.072(5) 0.078(4) -0.004(3) -0.031(3) -0.002(3)
O5A 0.081(5) 0.072(5) 0.078(4) -0.004(3) -0.031(3) -0.002(3)
C40A 0.081(5) 0.072(5) 0.078(4) -0.004(3) -0.031(3) -0.002(3)
C41A 0.081(5) 0.072(5) 0.078(4) -0.004(3) -0.031(3) -0.002(3)

loop_
_atom_type_symbol
_atom_type_description
_atom_type_scat_dispersion_real
_atom_type_scat_dispersion_imag
_atom_type_scat_source
C C 0.0033 0.0016 'International Tables Vol C Tables 4.2.6.8 and 6.1.1.4'
Zn Zn 0.2839 1.4301 'International Tables Vol C Tables 4.2.6.8 and 6.1.1.4'
N N 0.0061 0.0033 'International Tables Vol C Tables 4.2.6.8 and 6.1.1.4'
O O 0.0106 0.0060 'International Tables Vol C Tables 4.2.6.8 and 6.1.1.4'
H H 0.0000 0.0000 'International Tables Vol C Tables 4.2.6.8 and 6.1.1.4'
Cl Cl 0.1484 0.1585 'International Tables Vol C Tables 4.2.6.8 and 6.1.1.4'

loop_
_geom_angle_atom_site_label_1
_geom_angle_atom_site_label_2
_geom_angle_atom_site_label_3
_geom_angle
N2 Zn1 N3 89.05(11)
N2 Zn1 N1 88.52(12)
N3 Zn1 N1 160.97(12)
N2 Zn1 N4 160.02(12)
N3 Zn1 N4 87.67(11)
N1 Zn1 N4 88.19(11)
N2 Zn1 O11 99.91(11)
N3 Zn1 O11 98.53(11)
N1 Zn1 O11 100.49(11)
N4 Zn1 O11 100.08(11)
C1 N1 C4 106.5(3)
C1 N1 Zn1 127.1(2)
C4 N1 Zn1 126.2(2)
N1 C1 C20 125.9(3)
N1 C1 C2 109.4(3)
C20 C1 C2 124.6(3)
C3 C2 C1 107.4(3)
C3 C2 H2 126.3
C1 C2 H2 126.3
C2 C3 C4 107.2(3)
C2 C3 H3 126.4
C4 C3 H3 126.4
N1 C4 C5 125.2(3)
N1 C4 C3 109.5(3)
C5 C4 C3 125.3(3)
C4 C5 C6 125.8(3)
C4 C5 C21 116.9(3)
C6 C5 C21 117.1(3)
N2 C6 C5 125.6(3)
N2 C6 C7 109.4(3)
C5 C6 C7 124.9(3)
C8 C7 C6 106.7(3)
C8 C7 H7 126.6
C6 C7 H7 126.6
C7 C8 C9 107.6(3)
C7 C8 H8 126.2
C9 C8 H8 126.2
N2 C9 C10 125.5(3)
N2 C9 C8 109.6(3)
C10 C9 C8 125.0(3)
C9 N2 C6 106.7(3)
C9 N2 Zn1 126.8(2)
C6 N2 Zn1 125.8(2)
C9 C10 C11 125.4(3)
C9 C10 C28 118.2(3)
C11 C10 C28 116.4(3)
N3 C11 C10 126.1(3)
N3 C11 C12 109.1(3)
C10 C11 C12 124.7(3)
C13 C12 C11 106.8(3)
C13 C12 H12 126.6
C11 C12 H12 126.6
C12 C13 C14 107.9(3)
C12 C13 H13 126.1
C14 C13 H13 126.1
N3 C14 C15 125.6(3)
N3 C14 C13 109.3(3)
C15 C14 C13 125.0(3)
C14 N3 C11 106.9(3)
C14 N3 Zn1 127.0(2)
C11 N3 Zn1 126.1(2)
C14 C15 C16 125.2(3)
C14 C15 C63 117.5(3)
C16 C15 C63 117.4(3)
N4 C16 C15 125.3(3)
N4 C16 C17 109.5(3)
C15 C16 C17 125.2(3)
C18 C17 C16 107.1(3)
C18 C17 H17 126.4
C16 C17 H17 126.4
C17 C18 C19 107.3(3)
C17 C18 H18 126.4
C19 C18 H18 126.4
N4 C19 C20 125.8(3)
N4 C19 C18 109.6(3)
C20 C19 C18 124.6(3)
C16 N4 C19 106.4(3)
C16 N4 Zn1 126.3(2)
C19 N4 Zn1 126.5(2)
C1 C20 C19 125.2(3)
C1 C20 C59 118.1(3)
C19 C20 C59 116.6(3)
C26 C21 C22 118.9(3)
C26 C21 C5 121.0(3)
C22 C21 C5 120.1(3)
C21 C22 C23 120.0(4)
C21 C22 H22 120.0
C23 C22 H22 120.0
C24 C23 C22 120.0(4)
C24 C23 H23 120.0
C22 C23 H23 120.0
C23 C24 C25 120.3(4)
C23 C24 C27 119.4(4)
C25 C24 C27 120.2(4)
C24 C25 C26 119.3(4)
C24 C25 H25 120.4
C26 C25 H25 120.4
C21 C26 C25 121.4(4)
C21 C26 H26 119.3
C25 C26 H26 119.3
N5 C27 C24 178.6(6)
C29 C28 C33 119.1(3)
C29 C28 C10 119.4(3)
C33 C28 C10 121.4(3)
C30 C29 C28 121.0(4)
C30 C29 H29 119.5
C28 C29 H29 119.5
C31 C30 O1 124.8(4)
C31 C30 C29 120.7(4)
O1 C30 C29 114.4(4)
C30 C31 C32 118.6(4)
C30 C31 H31 120.7
C32 C31 H31 120.7
C33 C32 C31 121.1(4)
C33 C32 H32 119.4
C31 C32 H32 119.4
C32 C33 C28 119.5(4)
C32 C33 H33 120.2
C28 C33 H33 120.2
C30 O1 C34 117.8(4)
O1 C34 C35 108.3(4)
O1 C34 H34A 110.0
C35 C34 H34A 110.0
O1 C34 H34B 110.0
C35 C34 H34B 110.0
H34A C34 H34B 108.4
O2 C35 C34 107.7(4)
O2 C35 H35A 110.2
C34 C35 H35A 110.2
O2 C35 H35B 110.2
C34 C35 H35B 110.2
H35A C35 H35B 108.5
C36 O2 C35 112.5(4)
O2 C36 C37 107.4(4)
O2 C36 H36A 110.2
C37 C36 H36A 110.2
O2 C36 H36B 110.2
C37 C36 H36B 110.2
H36A C36 H36B 108.5
O3 C37 C36 112.0(4)
O3 C37 H37A 109.2
C36 C37 H37A 109.2
O3 C37 H37B 109.2
C36 C37 H37B 109.2
H37A C37 H37B 107.9
C37 O3 C38 105.7(5)
C37 O3 C38A 126.2(7)
O3 C38 C39 106.9(8)
O3 C38 H38A 110.3
C39 C38 H38A 110.3
O3 C38 H38B 110.3
C39 C38 H38B 110.3
H38A C38 H38B 108.6
O4 C39 C38 107.7(9)
O4 C39 H39A 110.2
C38 C39 H39A 110.2
O4 C39 H39B 110.2
C38 C39 H39B 110.2
H39A C39 H39B 108.5
C40 O4 C39 116.8(8)
O4 C40 C41 110.4(8)
O4 C40 H40A 109.6
C41 C40 H40A 109.6
O4 C40 H40B 109.6
C41 C40 H40B 109.6
H40A C40 H40B 108.1
O5 C41 C40 109.7(9)
O5 C41 H41A 109.7
C40 C41 H41A 109.7
O5 C41 H41B 109.7
C40 C41 H41B 109.7
H41A C41 H41B 108.2
C41 O5 C42 110.7(7)
O5A C42 C43 120.0(8)
C43 C42 O5 104.5(5)
N7 C43 C44 122.9(5)
N7 C43 C42 115.3(4)
C44 C43 C42 121.7(5)
C45 C44 C43 118.5(5)
C45 C44 H44 120.7
C43 C44 H44 120.7
C46 C45 C44 118.5(5)
C46 C45 H45 120.7
C44 C45 H45 120.7
C45 C46 C47 119.7(5)
C45 C46 H46 120.2
C47 C46 H46 120.2
N7 C47 C46 123.7(4)
N7 C47 C48 116.1(4)
C46 C47 C48 120.3(4)
C43 N7 C47 116.7(4)
O6 C48 C47 108.6(3)
O6 C48 H48A 110.0
C47 C48 H48A 110.0
O6 C48 H48B 110.0
C47 C48 H48B 110.0
H48A C48 H48B 108.3
C48 O6 C49 110.3(3)
O6 C49 C50 109.0(4)
O6 C49 H49A 109.9
C50 C49 H49A 109.9
O6 C49 H49B 109.9
C50 C49 H49B 109.9
H49A C49 H49B 108.3
O7 C50 C49 108.5(4)
O7 C50 H50A 110.0
C49 C50 H50A 110.0
O7 C50 H50B 110.0
C49 C50 H50B 110.0
H50A C50 H50B 108.4
C50 O7 C51 114.3(4)
O7 C51 C52 113.9(4)
O7 C51 H51A 108.8
C52 C51 H51A 108.8
O7 C51 H51B 108.8
C52 C51 H51B 108.8
H51A C51 H51B 107.7
O8 C52 C51 112.3(5)
O8 C52 H52A 109.2
C51 C52 H52A 109.2
O8 C52 H52B 109.2
C51 C52 H52B 109.2
H52A C52 H52B 107.9
C53 O8 C52 135.3(7)
O8 C53 C54 125.0(9)
O8 C53 H53A 106.1
C54 C53 H53A 106.1
O8 C53 H53B 106.1
C54 C53 H53B 106.1
H53A C53 H53B 106.3
C53 C54 O9 115.7(7)
C53 C54 H54A 108.4
O9 C54 H54A 108.4
C53 C54 H54B 108.4
O9 C54 H54B 108.4
H54A C54 H54B 107.4
C55 O9 C54 113.5(6)
O9 C55 C56 107.0(4)
O9 C55 H55A 110.3
C56 C55 H55A 110.3
O9 C55 H55B 110.3
C56 C55 H55B 110.3
H55A C55 H55B 108.6
O10 C56 C55 112.5(4)
O10 C56 H56A 109.1
C55 C56 H56A 109.1
O10 C56 H56B 109.1
C55 C56 H56B 109.1
H56A C56 H56B 107.8
C57 O10 C56 119.0(3)
O10 C57 C62 114.8(3)
O10 C57 C58 124.8(4)
C62 C57 C58 120.3(4)
C57 C58 C59 119.8(3)
C57 C58 H58 120.1
C59 C58 H58 120.1
C60 C59 C58 119.6(3)
C60 C59 C20 120.2(3)
C58 C59 C20 120.2(3)
C59 C60 C61 120.1(4)
C59 C60 H60 120.0
C61 C60 H60 120.0
C62 C61 C60 120.7(4)
C62 C61 H61 119.6
C60 C61 H61 119.6
C61 C62 C57 119.4(4)
C61 C62 H62 120.3
C57 C62 H62 120.3
C68 C63 C64 118.4(3)
C68 C63 C15 120.2(3)
C64 C63 C15 121.4(3)
C65 C64 C63 121.6(3)
C65 C64 H64 119.2
C63 C64 H64 119.2
C64 C65 C66 119.0(3)
C64 C65 H65 120.5
C66 C65 H65 120.5
C65 C66 C67 120.7(3)
C65 C66 C69 119.9(4)
C67 C66 C69 119.3(4)
C68 C67 C66 119.1(4)
C68 C67 H67 120.5
C66 C67 H67 120.5
C63 C68 C67 121.3(3)
C63 C68 H68 119.4
C67 C68 H68 119.4
N6 C69 C66 179.1(6)
Zn1 O11 H11A 122(3)
H11 O11 H11A 125.1
Cl2 C71 Cl1 94.8(14)
Cl2 C71 H71A 112.8
Cl1 C71 H71A 112.8
Cl2 C71 H71B 112.8
Cl1 C71 H71B 112.8
H71A C71 H71B 110.2
O3 C38A C39A 106.4(12)
O3 C38A H38C 110.4
C39A C38A H38C 110.4
O3 C38A H38D 110.4
C39A C38A H38D 110.4
H38C C38A H38D 108.6
O4A C39A C38A 95.8(10)
O4A C39A H39C 112.6
C38A C39A H39C 112.6
O4A C39A H39D 112.6
C38A C39A H39D 112.6
H39C C39A H39D 110.1
C40A O4A C39A 116.6(11)
C42 O5A C41A 114.1(10)
O4A C40A C41A 112.3(13)
O4A C40A H40C 109.1
C41A C40A H40C 109.1
O4A C40A H40D 109.1
C41A C40A H40D 109.1
H40C C40A H40D 107.9
O5A C41A C40A 105.1(12)
O5A C41A H41C 110.7
C40A C41A H41C 110.7
O5A C41A H41D 110.7
C40A C41A H41D 110.7
H41C C41A H41D 108.8

loop_
_geom_bond_atom_site_label_1
_geom_bond_atom_site_label_2
_geom_bond_distance
Zn1 N2 2.063(3)
Zn1 N3 2.071(3)
Zn1 N1 2.074(3)
Zn1 N4 2.083(3)
Zn1 O11 2.120(3)
N1 C1 1.371(4)
N1 C4 1.379(4)
C1 C20 1.399(5)
C1 C2 1.443(5)
C2 C3 1.346(5)
C2 H2 0.9500
C3 C4 1.439(5)
C3 H3 0.9500
C4 C5 1.396(5)
C5 C6 1.396(5)
C5 C21 1.505(5)
C6 N2 1.378(4)
C6 C7 1.452(5)
C7 C8 1.353(6)
C7 H7 0.9500
C8 C9 1.443(5)
C8 H8 0.9500
C9 N2 1.370(5)
C9 C10 1.398(5)
C10 C11 1.407(5)
C10 C28 1.493(5)
C11 N3 1.375(4)
C11 C12 1.455(5)
C12 C13 1.342(5)
C12 H12 0.9500
C13 C14 1.441(5)
C13 H13 0.9500
C14 N3 1.371(4)
C14 C15 1.400(5)
C15 C16 1.404(5)
C15 C63 1.501(4)
C16 N4 1.373(4)
C16 C17 1.446(5)
C17 C18 1.350(5)
C17 H17 0.9500
C18 C19 1.439(5)
C18 H18 0.9500
C19 N4 1.378(4)
C19 C20 1.403(5)
C20 C59 1.494(5)
C21 C26 1.376(6)
C21 C22 1.386(5)
C22 C23 1.398(6)
C22 H22 0.9500
C23 C24 1.373(7)
C23 H23 0.9500
C24 C25 1.379(6)
C24 C27 1.440(5)
C25 C26 1.385(6)
C25 H25 0.9500
C26 H26 0.9500
C27 N5 1.140(6)
C28 C29 1.386(6)
C28 C33 1.394(6)
C29 C30 1.384(5)
C29 H29 0.9500
C30 C31 1.372(6)
C30 O1 1.377(5)
C31 C32 1.402(6)
C31 H31 0.9500
C32 C33 1.387(6)
C32 H32 0.9500
C33 H33 0.9500
O1 C34 1.418(5)
C34 C35 1.491(8)
C34 H34A 0.9900
C34 H34B 0.9900
C35 O2 1.420(7)
C35 H35A 0.9900
C35 H35B 0.9900
O2 C36 1.405(6)
C36 C37 1.506(8)
C36 H36A 0.9900
C36 H36B 0.9900
C37 O3 1.420(6)
C37 H37A 0.9900
C37 H37B 0.9900
O3 C38 1.468(10)
O3 C38A 1.504(14)
C38 C39 1.473(11)
C38 H38A 0.9900
C38 H38B 0.9900
C39 O4 1.446(12)
C39 H39A 0.9900
C39 H39B 0.9900
O4 C40 1.410(11)
C40 C41 1.577(13)
C40 H40A 0.9900
C40 H40B 0.9900
C41 O5 1.465(11)
C41 H41A 0.9900
C41 H41B 0.9900
O5 C42 1.512(9)
C42 O5A 1.363(11)
C42 C43 1.484(8)
C43 N7 1.319(5)
C43 C44 1.415(7)
C44 C45 1.380(8)
C44 H44 0.9500
C45 C46 1.342(8)
C45 H45 0.9500
C46 C47 1.388(6)
C46 H46 0.9500
C47 N7 1.336(5)
C47 C48 1.507(6)
C48 O6 1.425(5)
C48 H48A 0.9900
C48 H48B 0.9900
O6 C49 1.428(5)
C49 C50 1.489(6)
C49 H49A 0.9900
C49 H49B 0.9900
C50 O7 1.424(6)
C50 H50A 0.9900
C50 H50B 0.9900
O7 C51 1.428(6)
C51 C52 1.487(8)
C51 H51A 0.9900
C51 H51B 0.9900
C52 O8 1.376(8)
C52 H52A 0.9900
C52 H52B 0.9900
O8 C53 1.244(8)
C53 C54 1.389(11)
C53 H53A 0.9900
C53 H53B 0.9900
C54 O9 1.430(8)
C54 H54A 0.9900
C54 H54B 0.9900
O9 C55 1.395(6)
C55 C56 1.506(6)
C55 H55A 0.9900
C55 H55B 0.9900
C56 O10 1.431(6)
C56 H56A 0.9900
C56 H56B 0.9900
O10 C57 1.372(5)
C57 C62 1.385(6)
C57 C58 1.392(5)
C58 C59 1.398(5)
C58 H58 0.9500
C59 C60 1.379(5)
C60 C61 1.390(6)
C60 H60 0.9500
C61 C62 1.381(6)
C61 H61 0.9500
C62 H62 0.9500
C63 C68 1.388(5)
C63 C64 1.391(5)
C64 C65 1.385(5)
C64 H64 0.9500
C65 C66 1.388(6)
C65 H65 0.9500
C66 C67 1.392(6)
C66 C69 1.448(5)
C67 C68 1.389(5)
C67 H67 0.9500
C68 H68 0.9500
C69 N6 1.142(6)
O11 H11 0.8400
O11 H11A 0.847(17)
Cl2 C71 1.66(2)
Cl1 C71 1.76(2)
C71 H71A 0.9900
C71 H71B 0.9900
C38A C39A 1.611(16)
C38A H38C 0.9900
C38A H38D 0.9900
C39A O4A 1.593(15)
C39A H39C 0.9900
C39A H39D 0.9900
O4A C40A 1.416(14)
O5A C41A 1.521(15)
C40A C41A 1.536(16)
C40A H40C 0.9900
C40A H40D 0.9900
C41A H41C 0.9900
C41A H41D 0.9900
